data_2016946
loop_
_publ_author_name
'Wu, Jian'

_publ_section_title
;
 An unprecedented three-dimensional silver(I) cluster built up from
 pyrazine-2,3-dicarboxylate ligands
;
_journal_coeditor_code DN3105
_journal_issue 2
_journal_name_full 'Acta Crystallographica Section C'
_journal_page_first m91
_journal_page_last m93
_journal_paper_doi 10.1107/S0108270109000742
_journal_volume 65
_journal_year 2009
_chemical_formula_iupac '[Ag3 (C6 H2 N2 O4) (C6 H3 N2 O4)]'
_chemical_formula_moiety 'C12 H5 Ag3 N4 O8'
_chemical_formula_sum 'C12 H5 Ag3 N4 O8'
_chemical_formula_weight 656.81
_chemical_name_systematic
;
poly[(\m-pyrazine-2,3-dicarboxylato)(\m-3-carboxypyrazine-2-
carboxylato)trisilver(I)]
;
_space_group_IT_number 14
_symmetry_cell_setting monoclinic
_symmetry_space_group_name_Hall '-P 2yn'
_symmetry_space_group_name_H-M 'P 1 21/n 1'
_atom_sites_solution_hydrogens geom
_atom_sites_solution_primary direct
_atom_sites_solution_secondary difmap
_audit_creation_method SHELXL97
_cell_angle_alpha 90.00
_cell_angle_beta 108.004(5)
_cell_angle_gamma 90.00
_cell_formula_units_Z 4
_cell_length_a 11.312(3)
_cell_length_b 10.158(3)
_cell_length_c 13.348(4)
_cell_measurement_reflns_used 2583
_cell_measurement_temperature 298(2)
_cell_measurement_theta_max 25.10
_cell_measurement_theta_min 2.07
_cell_volume 1458.7(7)
_computing_cell_refinement 'APEX2 (Bruker, 2004)'
_computing_data_collection 'APEX2 (Bruker, 2004)'
_computing_data_reduction 'APEX2 (Bruker, 2004)'
_computing_molecular_graphics
;
ORTEPIII (Burnett & Johnson, 1996) and ORTEP-3 for Windows (Farrugia,
1997)
;
_computing_publication_material 'SHELXL97 (Sheldrick, 2008)'
_computing_structure_refinement 'SHELXL97 (Sheldrick, 2008)'
_computing_structure_solution 'SHELXS97 (Sheldrick, 2008)'
_diffrn_ambient_temperature 298(2)
_diffrn_measured_fraction_theta_full 0.998
_diffrn_measured_fraction_theta_max 0.998
_diffrn_measurement_device_type 'Bruker APEXII area-detector'
_diffrn_measurement_method '\f and \w'
_diffrn_radiation_monochromator graphite
_diffrn_radiation_source 'fine-focus sealed tube'
_diffrn_radiation_type MoK\a
_diffrn_radiation_wavelength 0.71073
_diffrn_reflns_av_R_equivalents 0.0307
_diffrn_reflns_av_sigmaI/netI 0.0389
_diffrn_reflns_limit_h_max 6
_diffrn_reflns_limit_h_min -13
_diffrn_reflns_limit_k_max 12
_diffrn_reflns_limit_k_min -12
_diffrn_reflns_limit_l_max 15
_diffrn_reflns_limit_l_min -15
_diffrn_reflns_number 7029
_diffrn_reflns_theta_full 25.10
_diffrn_reflns_theta_max 25.10
_diffrn_reflns_theta_min 2.07
_diffrn_standards_interval_count 0
_diffrn_standards_interval_time 0
_diffrn_standards_number 0
_exptl_absorpt_coefficient_mu 4.048
_exptl_absorpt_correction_T_max 0.6644
_exptl_absorpt_correction_T_min 0.4192
_exptl_absorpt_correction_type multi-scan
_exptl_absorpt_process_details '(SADABS; Bruker, 2004)'
_exptl_crystal_colour colourless
_exptl_crystal_density_diffrn 2.991
_exptl_crystal_density_method 'not measured'
_exptl_crystal_description block
_exptl_crystal_F_000 1240
_exptl_crystal_size_max 0.26
_exptl_crystal_size_mid 0.19
_exptl_crystal_size_min 0.11
_refine_diff_density_max 0.842
_refine_diff_density_min -1.124
_refine_ls_extinction_method none
_refine_ls_goodness_of_fit_ref 1.029
_refine_ls_hydrogen_treatment constr
_refine_ls_matrix_type full
_refine_ls_number_parameters 245
_refine_ls_number_reflns 2583
_refine_ls_number_restraints 0
_refine_ls_restrained_S_all 1.029
_refine_ls_R_factor_all 0.0437
_refine_ls_R_factor_gt 0.0323
_refine_ls_shift/su_max 0.001
_refine_ls_shift/su_mean 0.000
_refine_ls_structure_factor_coef Fsqd
_refine_ls_weighting_details 'calc w = 1/[\s^2^(Fo^2^)+(0.0443P)^2^] where P=(Fo^2^+2Fc^2^)/3'
_refine_ls_weighting_scheme calc
_refine_ls_wR_factor_gt 0.0780
_refine_ls_wR_factor_ref 0.0817
_reflns_number_gt 1978
_reflns_number_total 2583
_reflns_threshold_expression I>2\s(I)
_cod_data_source_file dn3105.cif
_cod_data_source_block I
_cod_original_sg_symbol_H-M 'P 21/n'
_cod_database_code 2016946
_cod_database_fobs_code 2016946

loop_
_symmetry_equiv_pos_as_xyz
'x, y, z'
'-x+1/2, y+1/2, -z+1/2'
'-x, -y, -z'
'x-1/2, -y-1/2, z-1/2'

loop_
_atom_site_type_symbol
_atom_site_label
_atom_site_fract_x
_atom_site_fract_y
_atom_site_fract_z
_atom_site_U_iso_or_equiv
_atom_site_adp_type
_atom_site_calc_flag
_atom_site_refinement_flags
_atom_site_occupancy
_atom_site_disorder_assembly
_atom_site_disorder_group
Ag Ag1 0.91986(4) 0.46303(4) 0.63617(3) 0.03579(15) Uani d . 1 . .
Ag Ag2 1.32928(4) 0.00428(5) 0.47964(4) 0.05419(18) Uani d . 1 . .
Ag Ag3 0.58048(7) 0.50046(5) 0.33507(4) 0.0730(2) Uani d . 1 . .
N N1 1.0494(4) 0.3249(4) 0.5918(3) 0.0305(10) Uani d . 1 . .
N N2 1.2054(4) 0.1422(4) 0.5440(3) 0.0321(10) Uani d . 1 . .
N N3 0.6917(4) 0.8021(4) 0.7866(3) 0.0286(9) Uani d . 1 . .
N N4 0.8309(3) 0.6320(4) 0.7051(3) 0.0266(9) Uani d . 1 . .
O O1 1.1342(4) 0.0266(4) 0.3475(3) 0.0470(10) Uani d . 1 . .
O O2 0.9427(3) 0.1015(4) 0.3198(3) 0.0492(10) Uani d . 1 . .
O O3 0.8651(3) 0.3734(4) 0.3674(3) 0.0411(9) Uani d . 1 . .
O O4 0.8004(3) 0.2162(4) 0.4565(3) 0.0438(9) Uani d . 1 . .
H H4 0.7309 0.2376 0.4191 0.066 Uiso calc R 1 . .
O O5 0.7276(3) 0.5285(3) 0.5083(3) 0.0383(9) Uani d . 1 . .
O O6 0.5609(4) 0.6504(4) 0.4844(3) 0.0525(11) Uani d . 1 . .
O O8 0.5045(3) 0.9023(3) 0.5829(3) 0.0412(9) Uani d . 1 . .
O O9 0.4278(3) 0.7301(4) 0.6421(3) 0.0406(9) Uani d . 1 . .
C C1 1.0542(5) 0.0888(5) 0.3730(4) 0.0320(12) Uani d . 1 . .
C C2 1.0914(4) 0.1636(4) 0.4776(4) 0.0262(11) Uani d . 1 . .
C C3 1.0133(4) 0.2536(5) 0.5019(3) 0.0254(11) Uani d . 1 . .
C C4 0.8838(4) 0.2863(5) 0.4316(4) 0.0294(12) Uani d . 1 . .
C C5 1.1630(5) 0.3016(5) 0.6557(4) 0.0364(13) Uani d . 1 . .
H H5 1.1913 0.3488 0.7183 0.044 Uiso calc R 1 . .
C C6 1.2403(5) 0.2105(5) 0.6329(4) 0.0365(13) Uani d . 1 . .
H H6 1.3187 0.1964 0.6808 0.044 Uiso calc R 1 . .
C C7 0.6639(4) 0.6092(5) 0.5382(4) 0.0284(11) Uani d . 1 . .
C C8 0.7140(4) 0.6657(4) 0.6482(3) 0.0242(11) Uani d . 1 . .
C C9 0.6459(4) 0.7504(4) 0.6894(4) 0.0252(11) Uani d . 1 . .
C C10 0.5153(4) 0.7973(5) 0.6310(4) 0.0269(11) Uani d . 1 . .
C C11 0.8067(4) 0.7677(5) 0.8411(4) 0.0294(12) Uani d . 1 . .
H H11 0.8416 0.8018 0.9085 0.035 Uiso calc R 1 . .
C C12 0.8762(4) 0.6835(5) 0.8012(4) 0.0285(11) Uani d . 1 . .
H H12 0.9566 0.6621 0.8422 0.034 Uiso calc R 1 . .

loop_
_atom_site_aniso_label
_atom_site_aniso_U_11
_atom_site_aniso_U_22
_atom_site_aniso_U_33
_atom_site_aniso_U_12
_atom_site_aniso_U_13
_atom_site_aniso_U_23
Ag1 0.0279(2) 0.0412(2) 0.0373(2) 0.00940(18) 0.00870(18) -0.00252(18)
Ag2 0.0313(3) 0.0572(3) 0.0711(4) 0.0182(2) 0.0115(2) 0.0085(2)
Ag3 0.1189(5) 0.0528(3) 0.0294(3) -0.0139(3) -0.0033(3) 0.0032(2)
N1 0.022(2) 0.040(2) 0.028(2) 0.0010(18) 0.0045(18) -0.0030(18)
N2 0.020(2) 0.045(2) 0.029(2) 0.0051(19) 0.0041(18) 0.0045(19)
N3 0.022(2) 0.031(2) 0.029(2) -0.0002(18) 0.0028(18) -0.0029(17)
N4 0.018(2) 0.028(2) 0.030(2) 0.0029(17) 0.0022(17) -0.0010(17)
O1 0.037(2) 0.055(2) 0.045(2) 0.0152(19) 0.0070(19) -0.0141(18)
O2 0.031(2) 0.071(3) 0.036(2) 0.010(2) -0.0036(17) -0.023(2)
O3 0.036(2) 0.045(2) 0.035(2) 0.0027(18) 0.0007(16) 0.0060(18)
O4 0.023(2) 0.060(2) 0.043(2) 0.0010(19) 0.0026(18) 0.0101(19)
O5 0.036(2) 0.048(2) 0.028(2) 0.0138(18) 0.0046(17) -0.0019(16)
O6 0.034(2) 0.076(3) 0.034(2) 0.024(2) -0.0086(18) -0.0136(19)
O8 0.024(2) 0.039(2) 0.052(2) 0.0027(16) -0.0012(17) 0.0149(18)
O9 0.020(2) 0.052(2) 0.047(2) 0.0018(17) 0.0051(17) 0.0078(18)
C1 0.032(3) 0.032(3) 0.031(3) 0.004(2) 0.008(2) 0.002(2)
C2 0.018(3) 0.033(3) 0.025(3) -0.001(2) 0.003(2) 0.004(2)
C3 0.017(3) 0.028(2) 0.030(3) 0.000(2) 0.006(2) 0.003(2)
C4 0.026(3) 0.036(3) 0.024(3) -0.001(2) 0.005(2) -0.007(2)
C5 0.027(3) 0.051(3) 0.025(3) -0.004(2) -0.001(2) -0.006(2)
C6 0.023(3) 0.054(3) 0.029(3) 0.005(2) 0.003(2) 0.001(2)
C7 0.026(3) 0.030(3) 0.026(3) -0.002(2) 0.003(2) 0.005(2)
C8 0.016(3) 0.027(2) 0.025(3) 0.0020(19) -0.002(2) 0.0045(19)
C9 0.019(3) 0.023(2) 0.029(3) -0.0013(19) 0.001(2) 0.002(2)
C10 0.023(3) 0.031(3) 0.024(3) 0.001(2) 0.004(2) -0.002(2)
C11 0.019(3) 0.034(3) 0.031(3) -0.003(2) 0.002(2) -0.005(2)
C12 0.017(3) 0.034(3) 0.027(3) 0.000(2) -0.004(2) 0.002(2)

loop_
_atom_type_symbol
_atom_type_description
_atom_type_scat_dispersion_real
_atom_type_scat_dispersion_imag
_atom_type_scat_source
C C 0.0033 0.0016 'International Tables Vol C Tables 4.2.6.8 and 6.1.1.4'
H H 0.0000 0.0000 'International Tables Vol C Tables 4.2.6.8 and 6.1.1.4'
N N 0.0061 0.0033 'International Tables Vol C Tables 4.2.6.8 and 6.1.1.4'
O O 0.0106 0.0060 'International Tables Vol C Tables 4.2.6.8 and 6.1.1.4'
Ag Ag -0.8971 1.1015 'International Tables Vol C Tables 4.2.6.8 and 6.1.1.4'

loop_
_geom_angle_atom_site_label_1
_geom_angle_atom_site_label_2
_geom_angle_atom_site_label_3
_geom_angle_site_symmetry_1
_geom_angle_site_symmetry_3
_geom_angle
_geom_angle_publ_flag
N1 Ag1 N4 . . 165.82(14) y
N1 Ag1 O5 . . 120.52(13) y
N4 Ag1 O5 . . 70.68(12) y
N1 Ag1 N3 . 2_646 98.96(14) y
N4 Ag1 N3 . 2_646 89.07(14) y
O5 Ag1 N3 . 2_646 90.73(13) y
O8 Ag2 N2 1_645 . 124.09(14) y
O8 Ag2 O1 1_645 . 157.94(13) y
N2 Ag2 O1 . . 71.85(13) y
O8 Ag2 O8 1_645 3_766 76.63(13) y
N2 Ag2 O8 . 3_766 120.12(13) y
O1 Ag2 O8 . 3_766 110.02(13) y
O2 Ag3 O9 2_655 3_666 124.88(14) y
O2 Ag3 O5 2_655 . 132.61(13) y
O9 Ag3 O5 3_666 . 92.07(12) y
O2 Ag3 O6 2_655 . 115.36(15) y
O9 Ag3 O6 3_666 . 118.02(13) y
O5 Ag3 O6 . . 52.16(12) ?
C5 N1 C3 . . 116.2(4) ?
C5 N1 Ag1 . . 121.7(3) ?
C3 N1 Ag1 . . 121.9(3) ?
C6 N2 C2 . . 117.9(4) ?
C6 N2 Ag2 . . 126.8(3) ?
C2 N2 Ag2 . . 114.9(3) ?
C11 N3 C9 . . 116.5(4) ?
C11 N3 Ag1 . 2_656 119.0(3) ?
C9 N3 Ag1 . 2_656 124.4(3) ?
C12 N4 C8 . . 117.5(4) ?
C12 N4 Ag1 . . 126.0(3) ?
C8 N4 Ag1 . . 115.7(3) ?
C1 O1 Ag2 . . 115.9(3) ?
C1 O2 Ag3 . 2_645 106.6(3) ?
C4 O4 H4 . . 109.5 ?
C7 O5 Ag1 . . 116.3(3) ?
C7 O5 Ag3 . . 95.1(3) ?
Ag1 O5 Ag3 . . 148.42(16) ?
C7 O6 Ag3 . . 87.6(3) ?
C10 O8 Ag2 . 1_465 129.4(3) ?
C10 O8 Ag2 . 3_766 123.1(3) ?
Ag2 O8 Ag2 1_465 3_766 103.37(13) ?
C10 O9 Ag3 . 3_666 128.3(3) ?
O1 C1 O2 . . 126.4(5) ?
O1 C1 C2 . . 119.2(4) ?
O2 C1 C2 . . 114.4(4) ?
N2 C2 C3 . . 120.6(4) ?
N2 C2 C1 . . 117.4(4) ?
C3 C2 C1 . . 121.9(4) ?
N1 C3 C2 . . 121.6(4) ?
N1 C3 C4 . . 113.7(4) ?
C2 C3 C4 . . 124.7(4) ?
O3 C4 O4 . . 126.9(5) ?
O3 C4 C3 . . 121.7(4) ?
O4 C4 C3 . . 111.1(4) ?
N1 C5 C6 . . 122.4(5) ?
N1 C5 H5 . . 118.8 ?
C6 C5 H5 . . 118.8 ?
N2 C6 C5 . . 121.2(4) ?
N2 C6 H6 . . 119.4 ?
C5 C6 H6 . . 119.4 ?
O6 C7 O5 . . 125.1(5) ?
O6 C7 C8 . . 116.0(4) ?
O5 C7 C8 . . 118.9(4) ?
N4 C8 C9 . . 120.3(4) ?
N4 C8 C7 . . 117.3(4) ?
C9 C8 C7 . . 122.4(4) ?
N3 C9 C8 . . 122.2(4) ?
N3 C9 C10 . . 113.4(4) ?
C8 C9 C10 . . 124.4(4) ?
O8 C10 O9 . . 125.5(4) ?
O8 C10 C9 . . 117.6(4) ?
O9 C10 C9 . . 116.7(4) ?
N3 C11 C12 . . 122.2(4) ?
N3 C11 H11 . . 118.9 ?
C12 C11 H11 . . 118.9 ?
N4 C12 C11 . . 121.4(4) ?
N4 C12 H12 . . 119.3 ?
C11 C12 H12 . . 119.3 ?

loop_
_geom_bond_atom_site_label_1
_geom_bond_atom_site_label_2
_geom_bond_site_symmetry_2
_geom_bond_distance
_geom_bond_publ_flag
Ag1 N1 . 2.237(4) y
Ag1 N4 . 2.319(4) y
Ag1 O5 . 2.406(3) y
Ag1 N3 2_646 2.476(4) y
Ag2 O8 1_645 2.283(3) y
Ag2 N2 . 2.326(4) y
Ag2 O1 . 2.372(4) y
Ag2 O8 3_766 2.470(4) y
Ag3 O2 2_655 2.249(3) y
Ag3 O9 3_666 2.368(4) y
Ag3 O5 . 2.412(3) y
Ag3 O6 . 2.572(4) y
N1 C5 . 1.326(6) ?
N1 C3 . 1.352(5) ?
N2 C6 . 1.326(6) ?
N2 C2 . 1.337(6) ?
N3 C11 . 1.326(6) ?
N3 C9 . 1.346(6) ?
N4 C12 . 1.333(5) ?
N4 C8 . 1.350(5) ?
O1 C1 . 1.234(6) ?
O2 C1 . 1.248(5) ?
O3 C4 . 1.204(6) ?
O4 C4 . 1.304(6) ?
O4 H4 . 0.8200 ?
O5 C7 . 1.237(6) ?
O6 C7 . 1.237(5) ?
O8 C10 . 1.232(6) ?
O9 C10 . 1.248(6) ?
C1 C2 . 1.530(7) ?
C2 C3 . 1.377(6) ?
C3 C4 . 1.512(6) ?
C5 C6 . 1.370(7) ?
C5 H5 . 0.9300 ?
C6 H6 . 0.9300 ?
C7 C8 . 1.513(6) ?
C8 C9 . 1.378(7) ?
C9 C10 . 1.518(6) ?
C11 C12 . 1.375(6) ?
C11 H11 . 0.9300 ?
C12 H12 . 0.9300 ?

loop_
_geom_hbond_atom_site_label_D
_geom_hbond_atom_site_label_H
_geom_hbond_atom_site_label_A
_geom_hbond_site_symmetry_A
_geom_hbond_distance_DH
_geom_hbond_distance_HA
_geom_hbond_distance_DA
_geom_hbond_angle_DHA
O4 H4 O9 3_666 0.82 1.76 2.568(5) 169.0
